data_4131043
loop_
_publ_author_name
'Yang, Kin S.'
'Gurak, Jr, John A'
'Liu, Zhen'
'Engle, Keary M.'

_publ_section_title
;
 Catalytic, Regioselective Hydrocarbofunctionalization of Unactivated
 Alkenes with Diverse C-H Nucleophiles.
;
_journal_issue 44
_journal_name_full 'Journal of the American Chemical Society'
_journal_page_first 14705
_journal_page_last 14712
_journal_paper_doi 10.1021/jacs.6b08850
_journal_volume 138
_journal_year 2016
_chemical_formula_moiety 'C25 H22 N2 O4'
_chemical_formula_sum 'C25 H22 N2 O4'
_chemical_formula_weight 414.44
_space_group_crystal_system monoclinic
_space_group_IT_number 14
_space_group_name_Hall '-P 2yn'
_space_group_name_H-M_alt 'P 1 21/n 1'
_atom_sites_solution_hydrogens geom
_audit_creation_date 2016-06-25
_audit_creation_method
;
Olex2 1.2
(compiled 2016.02.19 svn.r3266 for OlexSys, GUI svn.r5155)
;
_cell_angle_alpha 90
_cell_angle_beta 99.3900(10)
_cell_angle_gamma 90
_cell_formula_units_Z 4
_cell_length_a 13.7635(4)
_cell_length_b 6.7495(2)
_cell_length_c 24.5387(7)
_cell_measurement_reflns_used 9881
_cell_measurement_temperature 100(2)
_cell_measurement_theta_max 68.156
_cell_measurement_theta_min 3.462
_cell_volume 2249.02(11)
_computing_cell_refinement 'SAINT v8.34A (Bruker, 2013)'
_computing_data_collection 'APEX3 v2016.1-0 (Bruker, 2016)'
_computing_data_reduction 'SAINT v8.34A (Bruker, 2013)'
_computing_molecular_graphics 'Olex2 (Dolomanov et al., 2009)'
_computing_publication_material 'Olex2 (Dolomanov et al., 2009)'
_computing_structure_refinement 'XL (Sheldrick, 2008)'
_computing_structure_solution 'ShelXT (Sheldrick, 2015)'
_diffrn_ambient_temperature 100.0
_diffrn_detector 'Bruker Platinum135 CCD'
_diffrn_detector_area_resol_mean 7.9
_diffrn_detector_type 'CCD Area Detector'
_diffrn_measured_fraction_theta_full 0.999
_diffrn_measured_fraction_theta_max 0.998
_diffrn_measurement_device 'Fixed Chi Three-Circle Diffractometer'
_diffrn_measurement_device_type 'Bruker D8 Pt-135'
_diffrn_measurement_method '\w and \f scans'
_diffrn_radiation_monochromator 'Multilayer Mirrors'
_diffrn_radiation_probe x-ray
_diffrn_radiation_type CuK\a
_diffrn_radiation_wavelength 1.54178
_diffrn_reflns_av_R_equivalents 0.0522
_diffrn_reflns_av_unetI/netI 0.0299
_diffrn_reflns_Laue_measured_fraction_full 0.999
_diffrn_reflns_Laue_measured_fraction_max 0.998
_diffrn_reflns_limit_h_max 16
_diffrn_reflns_limit_h_min -16
_diffrn_reflns_limit_k_max 8
_diffrn_reflns_limit_k_min -8
_diffrn_reflns_limit_l_max 29
_diffrn_reflns_limit_l_min -29
_diffrn_reflns_number 27960
_diffrn_reflns_point_group_measured_fraction_full 0.999
_diffrn_reflns_point_group_measured_fraction_max 0.998
_diffrn_reflns_theta_full 67.500
_diffrn_reflns_theta_max 68.347
_diffrn_reflns_theta_min 3.462
_diffrn_source 'Micro Focus Rotating Anode'
_diffrn_source_type 'Bruker FR-591'
_diffrn_standards_number 0
_exptl_absorpt_coefficient_mu 0.680
_exptl_absorpt_correction_T_max 0.3201
_exptl_absorpt_correction_T_min 0.2078
_exptl_absorpt_correction_type multi-scan
_exptl_absorpt_process_details
'SADABS-2014/5 (Bruker,2014/5) was used for absorption correction. wR2(int) was 0.0775 before and 0.0645 after correction. The Ratio of minimum to maximum transmission is 0.6492. The \l/2 correction factor is Not present.'
_exptl_crystal_colour colourless
_exptl_crystal_colour_primary colourless
_exptl_crystal_density_diffrn 1.224
_exptl_crystal_description block
_exptl_crystal_F_000 872
_exptl_crystal_size_max 0.25
_exptl_crystal_size_mid 0.2
_exptl_crystal_size_min 0.2
_refine_diff_density_max 0.470
_refine_diff_density_min -0.373
_refine_diff_density_rms 0.065
_refine_ls_extinction_method none
_refine_ls_goodness_of_fit_ref 1.092
_refine_ls_hydrogen_treatment constr
_refine_ls_matrix_type full
_refine_ls_number_parameters 376
_refine_ls_number_reflns 4123
_refine_ls_number_restraints 86
_refine_ls_restrained_S_all 1.082
_refine_ls_R_factor_all 0.0686
_refine_ls_R_factor_gt 0.0654
_refine_ls_shift/su_max 0.000
_refine_ls_shift/su_mean 0.000
_refine_ls_structure_factor_coef Fsqd
_refine_ls_weighting_details 'w=1/[\s^2^(Fo^2^)+(0.0563P)^2^+4.4617P] where P=(Fo^2^+2Fc^2^)/3'
_refine_ls_weighting_scheme calc
_refine_ls_wR_factor_gt 0.1623
_refine_ls_wR_factor_ref 0.1645
_reflns_Friedel_coverage 0.000
_reflns_number_gt 3852
_reflns_number_total 4123
_reflns_threshold_expression 'I > 2\s(I)'
_cod_data_source_file ja6b08850_si_002.cif
_cod_data_source_block reint_sq
_cod_depositor_comments
;
The following automatic conversions were performed:

data item '_diffrn_radiation_probe' value 'X-ray' was changed to
'x-ray' in accordance with the
/home/saulius/struct/COD-crude-data/automatic-downloads/DataCite-retrospective/ACS/depositions/lib/dictionaries/cif_core.dic
dictionary named 'cif_core.dic' version 2.4.2 last updated on
2011-04-26.

Automatic conversion script
Id: cif_fix_values 6909 2019-04-08 15:41:33Z antanas 
;
_cod_database_code 4131043
_shelx_space_group_comment
;
The symmetry employed for this shelxl refinement is uniquely defined
by the following loop, which should always be used as a source of
symmetry information in preference to the above space-group names.
They are only intended as comments.
;
_olex2_refinement_description
;
1. Fixed Uiso
 At 1.2 times of:
  All C(H) groups, All C(H,H) groups, All N(H) groups
 At 1.5 times of:
  All O(H) groups
2. Restrained distances
 H4-H4A
 1.05 with sigma of 0.02
3. Uiso/Uaniso restraints and constraints
Uanis(O1) = Uanis(O1A)
Uanis(O2) = Uanis(O2A)
Uanis(O3) = Uanis(O3A)
Uanis(O4) = Uanis(O4A)
Uanis(N1) = Uanis(N1A)
Uanis(N2) = Uanis(N2A)
Uanis(C1) = Uanis(C1A)
Uanis(C2) = Uanis(C2A)
Uanis(C3) = Uanis(C3A)
Uanis(C4) = Uanis(C4A)
Uanis(C5) = Uanis(C5A)
Uanis(C6) = Uanis(C6A)
Uanis(C7) = Uanis(C7A)
Uanis(C8) = Uanis(C8A)
Uanis(C9) = Uanis(C9A)
Uanis(C10) = Uanis(C10A)
Uanis(C11) = Uanis(C11A)
Uanis(C12) = Uanis(C12A)
Uanis(C13) = Uanis(C13A)
Uanis(C14) = Uanis(C14A)
Uanis(C15) = Uanis(C15A)
Uanis(C16) = Uanis(C16A)
Uanis(C17) = Uanis(C17A)
Uanis(C18) = Uanis(C18A)
Uanis(C19) = Uanis(C19A)
Uanis(C20) = Uanis(C20A)
Uanis(C21) = Uanis(C21A)
Uanis(C22) = Uanis(C22A)
Uanis(C23) = Uanis(C23A)
Uanis(C24) = Uanis(C24A)
Uanis(C25) = Uanis(C25A)
4. Same fragment restrains
{O1, O2, O3, O4, N1, N2, C1, C2, C3, C4, C5, C6, C7, C8, C9, C10, C11, C12,
C13, C14, C15, C16, C17, C18, C19, C20, C21, C22, C23, C24, C25} sigma for 1-2:
0.01, 1-3: 0.02
as
{O1A, O2A, O3A, O4A, N1A, N2A, C1A, C2A, C3A, C4A, C5A, C6A, C7A, C8A, C9A,
C10A, C11A, C12A, C13A, C14A, C15A, C16A, C17A, C18A, C19A, C20A, C21A, C22A,
C23A, C24A, C25A}
5. Others
 Sof(O1A)=Sof(O2A)=Sof(O3A)=Sof(O4A)=Sof(H4A)=Sof(N1A)=Sof(N2A)=Sof(H2AA)=
 Sof(C1A)=Sof(H1A)=Sof(C2A)=Sof(H2AB)=Sof(C3A)=Sof(H3A)=Sof(C4A)=Sof(C5A)=
 Sof(H5A)=Sof(C6A)=Sof(H6A)=Sof(C7A)=Sof(H7A)=Sof(C8A)=Sof(C9A)=Sof(C10A)=
 Sof(C11A)=Sof(H11A)=Sof(C12A)=Sof(H12C)=Sof(H12D)=Sof(C13A)=Sof(H13A)=
 Sof(C14A)=Sof(H14C)=Sof(H14D)=Sof(C15A)=Sof(H15C)=Sof(H15D)=Sof(C16A)=
 Sof(H16C)=Sof(H16D)=Sof(C17A)=Sof(C18A)=Sof(C19A)=Sof(C20A)=Sof(H20A)=
 Sof(C21A)=Sof(H21A)=Sof(C22A)=Sof(H22A)=Sof(C23A)=Sof(H23A)=Sof(C24A)=
 Sof(C25A)=1-FVAR(1)
 Sof(O1)=Sof(O2)=Sof(O3)=Sof(O4)=Sof(H4)=Sof(N1)=Sof(N2)=Sof(H2)=Sof(C1)=
 Sof(H1)=Sof(C2)=Sof(H2A)=Sof(C3)=Sof(H3)=Sof(C4)=Sof(C5)=Sof(H5)=Sof(C6)=
 Sof(H6)=Sof(C7)=Sof(H7)=Sof(C8)=Sof(C9)=Sof(C10)=Sof(C11)=Sof(H11)=Sof(C12)=
 Sof(H12A)=Sof(H12B)=Sof(C13)=Sof(H13)=Sof(C14)=Sof(H14A)=Sof(H14B)=Sof(C15)=
 Sof(H15A)=Sof(H15B)=Sof(C16)=Sof(H16A)=Sof(H16B)=Sof(C17)=Sof(C18)=Sof(C19)=
 Sof(C20)=Sof(H20)=Sof(C21)=Sof(H21)=Sof(C22)=Sof(H22)=Sof(C23)=Sof(H23)=
 Sof(C24)=Sof(C25)=FVAR(1)
6.a Ternary CH refined with riding coordinates:
 C11(H11), C13(H13), C11A(H11A), C13A(H13A)
6.b Secondary CH2 refined with riding coordinates:
 C12(H12A,H12B), C14(H14A,H14B), C15(H15A,H15B), C16(H16A,H16B), C12A(H12C,
 H12D), C14A(H14C,H14D), C15A(H15C,H15D), C16A(H16C,H16D)
6.c Aromatic/amide H refined with riding coordinates:
 N2(H2), C1(H1), C2(H2A), C3(H3), C5(H5), C6(H6), C7(H7), C20(H20), C21(H21),
 C22(H22), C23(H23), N2A(H2AA), C1A(H1A), C2A(H2AB), C3A(H3A), C5A(H5A),
 C6A(H6A), C7A(H7A), C20A(H20A), C21A(H21A), C22A(H22A), C23A(H23A)
6.d Idealised tetrahedral OH refined as rotating group:
 O4(H4), O4A(H4A)
;
_shelx_shelxl_version_number 2014/7
_olex2_submission_special_instructions 'No special instructions were received'

loop_
_space_group_symop_operation_xyz
'x, y, z'
'-x+1/2, y+1/2, -z+1/2'
'-x, -y, -z'
'x-1/2, -y-1/2, z-1/2'

loop_
_atom_site_label
_atom_site_type_symbol
_atom_site_fract_x
_atom_site_fract_y
_atom_site_fract_z
_atom_site_U_iso_or_equiv
_atom_site_adp_type
_atom_site_occupancy
_atom_site_site_symmetry_order
_atom_site_calc_flag
_atom_site_refinement_flags_posn
_atom_site_refinement_flags_occupancy
_atom_site_disorder_assembly
_atom_site_disorder_group
O1 O 0.75108(13) 0.6523(3) 0.70381(7) 0.0235(4) Uani 0.9224(15) 1 d D P A 1
O2 O 0.58262(15) 0.7228(3) 0.92430(9) 0.0222(7) Uani 0.9224(15) 1 d D P A 1
O3 O 0.45873(19) 0.7431(7) 0.85538(13) 0.0376(13) Uani 0.9224(15) 1 d D P A 1
O4 O 0.78536(13) 0.6732(3) 0.81909(7) 0.0208(4) Uani 0.9224(15) 1 d D P A 1
H4 H 0.7591 0.6661 0.7858 0.031 Uiso 0.9224(15) 1 calc DGR P A 1
N1 N 0.64222(17) 0.6652(4) 0.50475(9) 0.0235(5) Uani 0.9224(15) 1 d D P A 1
N2 N 0.68295(16) 0.6580(4) 0.61304(9) 0.0218(5) Uani 0.9224(15) 1 d D P A 1
H2 H 0.6255 0.6552 0.5912 0.026 Uiso 0.9224(15) 1 calc R P A 1
C1 C 0.6193(2) 0.6639(5) 0.45028(11) 0.0268(6) Uani 0.9224(15) 1 d D P A 1
H1 H 0.5520 0.6484 0.4344 0.032 Uiso 0.9224(15) 1 calc R P A 1
C2 C 0.6883(2) 0.6837(5) 0.41455(11) 0.0298(7) Uani 0.9224(15) 1 d D P A 1
H2A H 0.6674 0.6841 0.3757 0.036 Uiso 0.9224(15) 1 calc R P A 1
C3 C 0.7852(2) 0.7025(4) 0.43582(12) 0.0288(8) Uani 0.9224(15) 1 d D P A 1
H3 H 0.8330 0.7140 0.4121 0.035 Uiso 0.9224(15) 1 calc R P A 1
C4 C 0.8141(2) 0.7049(4) 0.49400(12) 0.0230(7) Uani 0.9224(15) 1 d D P A 1
C5 C 0.9130(2) 0.7234(5) 0.52063(13) 0.0267(9) Uani 0.9224(15) 1 d D P A 1
H5 H 0.9645 0.7348 0.4993 0.032 Uiso 0.9224(15) 1 calc R P A 1
C6 C 0.9342(2) 0.7248(4) 0.57691(14) 0.0263(8) Uani 0.9224(15) 1 d D P A 1
H6 H 1.0008 0.7384 0.5942 0.032 Uiso 0.9224(15) 1 calc R P A 1
C7 C 0.8602(2) 0.7066(4) 0.61034(11) 0.0204(6) Uani 0.9224(15) 1 d D P A 1
H7 H 0.8769 0.7083 0.6495 0.024 Uiso 0.9224(15) 1 calc R P A 1
C8 C 0.76421(19) 0.6865(4) 0.58570(11) 0.0184(5) Uani 0.9224(15) 1 d D P A 1
C9 C 0.7389(2) 0.6855(4) 0.52671(11) 0.0197(6) Uani 0.9224(15) 1 d D P A 1
C10 C 0.67859(19) 0.6341(4) 0.66721(11) 0.0209(6) Uani 0.9224(15) 1 d D P A 1
C11 C 0.57607(19) 0.5744(4) 0.67834(11) 0.0217(6) Uani 0.9224(15) 1 d D P A 1
H11 H 0.5603 0.4420 0.6609 0.026 Uiso 0.9224(15) 1 calc R P A 1
C12 C 0.57701(19) 0.5510(4) 0.74042(11) 0.0215(6) Uani 0.9224(15) 1 d D P A 1
H12A H 0.6325 0.4646 0.7565 0.026 Uiso 0.9224(15) 1 calc R P A 1
H12B H 0.5150 0.4878 0.7469 0.026 Uiso 0.9224(15) 1 calc R P A 1
C13 C 0.58793(19) 0.7562(4) 0.76866(10) 0.0189(6) Uani 0.9224(15) 1 d D P A 1
H13 H 0.6451 0.8211 0.7554 0.023 Uiso 0.9224(15) 1 calc R P A 1
C14 C 0.4987(2) 0.8838(5) 0.74695(11) 0.0254(6) Uani 0.9224(15) 1 d D P A 1
H14A H 0.5039 1.0137 0.7660 0.030 Uiso 0.9224(15) 1 calc R P A 1
H14B H 0.4377 0.8177 0.7539 0.030 Uiso 0.9224(15) 1 calc R P A 1
C15 C 0.4957(2) 0.9130(5) 0.68486(12) 0.0269(6) Uani 0.9224(15) 1 d D P A 1
H15A H 0.4368 0.9918 0.6698 0.032 Uiso 0.9224(15) 1 calc R P A 1
H15B H 0.5546 0.9887 0.6787 0.032 Uiso 0.9224(15) 1 calc R P A 1
C16 C 0.4929(2) 0.7180(6) 0.65408(12) 0.0257(6) Uani 0.9224(15) 1 d D P A 1
H16A H 0.4980 0.7449 0.6150 0.031 Uiso 0.9224(15) 1 calc R P A 1
H16B H 0.4286 0.6533 0.6549 0.031 Uiso 0.9224(15) 1 calc R P A 1
C17 C 0.6179(2) 0.7327(7) 0.83039(11) 0.0210(6) Uani 0.9224(15) 1 d D P A 1
C18 C 0.5477(2) 0.7357(11) 0.86807(12) 0.0256(6) Uani 0.9224(15) 1 d D P A 1
C19 C 0.68063(19) 0.7017(4) 0.94470(11) 0.0193(6) Uani 0.9224(15) 1 d D P A 1
C20 C 0.7077(2) 0.6992(5) 1.00176(11) 0.0223(6) Uani 0.9224(15) 1 d D P A 1
H20 H 0.6594 0.7114 1.0252 0.027 Uiso 0.9224(15) 1 calc R P A 1
C21 C 0.8059(2) 0.6785(5) 1.02372(11) 0.0262(6) Uani 0.9224(15) 1 d D P A 1
H21 H 0.8254 0.6776 1.0627 0.031 Uiso 0.9224(15) 1 calc R P A 1
C22 C 0.8767(2) 0.6592(4) 0.98979(12) 0.0264(6) Uani 0.9224(15) 1 d D P A 1
H22 H 0.9441 0.6456 1.0056 0.032 Uiso 0.9224(15) 1 calc R P A 1
C23 C 0.8493(2) 0.6596(4) 0.93318(11) 0.0236(6) Uani 0.9224(15) 1 d D P A 1
H23 H 0.8978 0.6439 0.9101 0.028 Uiso 0.9224(15) 1 calc R P A 1
C24 C 0.75014(19) 0.6833(4) 0.90951(10) 0.0185(5) Uani 0.9224(15) 1 d D P A 1
C25 C 0.71481(19) 0.6933(4) 0.85091(10) 0.0172(5) Uani 0.9224(15) 1 d D P A 1
O1A O 0.7499(12) 0.823(4) 0.7037(7) 0.0235(4) Uani 0.0776(15) 1 d D P A 2
O2A O 0.5820(13) 0.777(6) 0.9231(8) 0.0222(7) Uani 0.0776(15) 1 d D P A 2
O3A O 0.462(2) 0.788(13) 0.8521(15) 0.0376(13) Uani 0.0776(15) 1 d D P A 2
O4A O 0.7829(13) 0.824(4) 0.8182(7) 0.0208(4) Uani 0.0776(15) 1 d D P A 2
H4A H 0.7570 0.8218 0.7848 0.031 Uiso 0.0776(15) 1 calc DGR P A 2
N1A N 0.6485(12) 0.817(4) 0.5042(7) 0.0235(5) Uani 0.0776(15) 1 d D P A 2
N2A N 0.6820(12) 0.821(4) 0.6131(6) 0.0218(5) Uani 0.0776(15) 1 d D P A 2
H2AA H 0.6251 0.8263 0.5909 0.026 Uiso 0.0776(15) 1 calc R P A 2
C1A C 0.6296(15) 0.796(6) 0.4497(7) 0.0268(6) Uani 0.0776(15) 1 d D P A 2
H1A H 0.5634 0.7741 0.4326 0.032 Uiso 0.0776(15) 1 calc R P A 2
C2A C 0.7032(18) 0.803(6) 0.4162(7) 0.0298(7) Uani 0.0776(15) 1 d D P A 2
H2AB H 0.6873 0.8324 0.3779 0.036 Uiso 0.0776(15) 1 calc R P A 2
C3A C 0.7976(17) 0.768(7) 0.4401(7) 0.0288(8) Uani 0.0776(15) 1 d D P A 2
H3A H 0.8466 0.7415 0.4180 0.035 Uiso 0.0776(15) 1 calc R P A 2
C4A C 0.8221(13) 0.772(6) 0.4985(7) 0.0230(7) Uani 0.0776(15) 1 d D P A 2
C5A C 0.9201(13) 0.777(9) 0.5272(10) 0.0267(9) Uani 0.0776(15) 1 d D P A 2
H5A H 0.9735 0.7778 0.5071 0.032 Uiso 0.0776(15) 1 calc R P A 2
C6A C 0.9378(13) 0.781(8) 0.5835(10) 0.0263(8) Uani 0.0776(15) 1 d D P A 2
H6A H 1.0038 0.7803 0.6023 0.032 Uiso 0.0776(15) 1 calc R P A 2
C7A C 0.8593(13) 0.786(6) 0.6142(8) 0.0204(6) Uani 0.0776(15) 1 d D P A 2
H7A H 0.8708 0.7624 0.6528 0.024 Uiso 0.0776(15) 1 calc R P A 2
C8A C 0.7661(11) 0.827(4) 0.5868(6) 0.0184(5) Uani 0.0776(15) 1 d D P A 2
C9A C 0.7427(12) 0.778(5) 0.5289(6) 0.0197(6) Uani 0.0776(15) 1 d D P A 2
C10A C 0.6763(11) 0.809(4) 0.6676(6) 0.0209(6) Uani 0.0776(15) 1 d D P A 2
C11A C 0.5729(11) 0.862(3) 0.6789(7) 0.0217(6) Uani 0.0776(15) 1 d D P A 2
H11A H 0.5548 0.9928 0.6611 0.026 Uiso 0.0776(15) 1 calc R P A 2
C12A C 0.5765(17) 0.888(3) 0.7411(7) 0.0215(6) Uani 0.0776(15) 1 d D P A 2
H12C H 0.5149 0.9512 0.7482 0.026 Uiso 0.0776(15) 1 calc R P A 2
H12D H 0.6323 0.9755 0.7561 0.026 Uiso 0.0776(15) 1 calc R P A 2
C13A C 0.5892(16) 0.684(3) 0.7699(6) 0.0189(6) Uani 0.0776(15) 1 d D P A 2
H13A H 0.6457 0.6173 0.7563 0.023 Uiso 0.0776(15) 1 calc R P A 2
C14A C 0.4986(17) 0.557(4) 0.7503(8) 0.0254(6) Uani 0.0776(15) 1 d D P A 2
H14C H 0.4386 0.6257 0.7579 0.030 Uiso 0.0776(15) 1 calc R P A 2
H14D H 0.5040 0.4288 0.7700 0.030 Uiso 0.0776(15) 1 calc R P A 2
C15A C 0.492(2) 0.523(4) 0.6882(8) 0.0269(6) Uani 0.0776(15) 1 d D P A 2
H15C H 0.5491 0.4418 0.6817 0.032 Uiso 0.0776(15) 1 calc R P A 2
H15D H 0.4315 0.4476 0.6745 0.032 Uiso 0.0776(15) 1 calc R P A 2
C16A C 0.4913(19) 0.714(5) 0.6558(9) 0.0257(6) Uani 0.0776(15) 1 d D P A 2
H16C H 0.4267 0.7791 0.6550 0.031 Uiso 0.0776(15) 1 calc R P A 2
H16D H 0.4981 0.6814 0.6173 0.031 Uiso 0.0776(15) 1 calc R P A 2
C17A C 0.6207(14) 0.715(7) 0.8315(6) 0.0210(6) Uani 0.0776(15) 1 d D P A 2
C18A C 0.5478(13) 0.741(11) 0.8675(8) 0.0256(6) Uani 0.0776(15) 1 d D P A 2
C19A C 0.6806(13) 0.778(6) 0.9438(6) 0.0193(6) Uani 0.0776(15) 1 d D P A 2
C20A C 0.7070(15) 0.784(6) 1.0008(7) 0.0223(6) Uani 0.0776(15) 1 d D P A 2
H20A H 0.6588 0.7696 1.0242 0.027 Uiso 0.0776(15) 1 calc R P A 2
C21A C 0.8049(16) 0.811(6) 1.0226(7) 0.0262(6) Uani 0.0776(15) 1 d D P A 2
H21A H 0.8237 0.8237 1.0615 0.031 Uiso 0.0776(15) 1 calc R P A 2
C22A C 0.8762(14) 0.820(5) 0.9888(7) 0.0264(6) Uani 0.0776(15) 1 d D P A 2
H22A H 0.9438 0.8280 1.0048 0.032 Uiso 0.0776(15) 1 calc R P A 2
C23A C 0.8495(12) 0.819(5) 0.9322(7) 0.0236(6) Uani 0.0776(15) 1 d D P A 2
H23A H 0.8985 0.8282 0.9091 0.028 Uiso 0.0776(15) 1 calc R P A 2
C24A C 0.7498(12) 0.804(5) 0.9087(6) 0.0185(5) Uani 0.0776(15) 1 d D P A 2
C25A C 0.7134(13) 0.789(5) 0.8501(6) 0.0172(5) Uani 0.0776(15) 1 d D P A 2

loop_
_atom_site_aniso_label
_atom_site_aniso_U_11
_atom_site_aniso_U_22
_atom_site_aniso_U_33
_atom_site_aniso_U_23
_atom_site_aniso_U_13
_atom_site_aniso_U_12
O1 0.0175(9) 0.0371(11) 0.0158(9) -0.0020(8) 0.0020(7) -0.0004(8)
O2 0.0210(9) 0.0313(18) 0.0143(8) -0.0012(9) 0.0032(7) 0.0000(9)
O3 0.0171(10) 0.077(4) 0.0187(10) -0.0027(13) 0.0039(8) -0.0012(12)
O4 0.0158(9) 0.0316(11) 0.0153(9) -0.0012(8) 0.0035(7) 0.0031(8)
N1 0.0278(12) 0.0260(12) 0.0168(11) -0.0027(10) 0.0038(9) -0.0005(10)
N2 0.0178(11) 0.0338(13) 0.0137(10) -0.0005(10) 0.0022(8) -0.0011(10)
C1 0.0343(16) 0.0277(16) 0.0172(13) -0.0039(12) 0.0006(11) 0.0004(13)
C2 0.0459(18) 0.0297(17) 0.0142(13) -0.0025(12) 0.0062(12) -0.0001(14)
C3 0.0447(18) 0.0231(18) 0.0231(14) -0.0020(12) 0.0193(13) -0.0016(13)
C4 0.0311(15) 0.0176(16) 0.0226(13) -0.0021(11) 0.0113(11) -0.0009(12)
C5 0.0257(14) 0.029(2) 0.0292(15) -0.0003(13) 0.0159(12) -0.0012(12)
C6 0.0196(13) 0.028(2) 0.0323(16) -0.0005(13) 0.0080(11) 0.0001(12)
C7 0.0228(13) 0.0173(14) 0.0212(13) -0.0019(11) 0.0041(10) 0.0002(11)
C8 0.0198(13) 0.0196(13) 0.0171(12) -0.0009(10) 0.0070(10) 0.0009(10)
C9 0.0269(14) 0.0149(13) 0.0187(13) -0.0034(11) 0.0076(10) -0.0001(11)
C10 0.0191(13) 0.0247(14) 0.0195(13) -0.0022(11) 0.0045(10) 0.0014(11)
C11 0.0194(13) 0.0277(14) 0.0173(12) -0.0023(11) 0.0007(10) -0.0028(11)
C12 0.0184(13) 0.0257(14) 0.0206(13) 0.0019(11) 0.0032(10) -0.0015(10)
C13 0.0158(11) 0.0241(15) 0.0176(12) -0.0023(11) 0.0050(9) 0.0002(11)
C14 0.0205(13) 0.0310(15) 0.0244(14) -0.0021(12) 0.0033(11) 0.0030(12)
C15 0.0196(13) 0.0320(16) 0.0287(15) 0.0081(13) 0.0029(11) 0.0033(12)
C16 0.0147(11) 0.0455(17) 0.0166(12) -0.0003(11) 0.0017(9) 0.0015(11)
C17 0.0189(12) 0.0273(15) 0.0171(12) -0.0018(10) 0.0039(10) -0.0003(10)
C18 0.0229(13) 0.0374(16) 0.0163(12) -0.0031(11) 0.0028(10) -0.0010(11)
C19 0.0222(13) 0.0171(14) 0.0185(12) 0.0014(11) 0.0030(10) -0.0012(11)
C20 0.0305(14) 0.0189(14) 0.0175(13) 0.0003(11) 0.0034(11) -0.0010(12)
C21 0.0342(15) 0.0263(16) 0.0159(13) 0.0007(12) -0.0024(11) -0.0012(12)
C22 0.0238(14) 0.0301(15) 0.0228(14) 0.0001(12) -0.0041(11) 0.0008(12)
C23 0.0216(13) 0.0260(14) 0.0224(14) -0.0002(12) 0.0012(11) 0.0012(11)
C24 0.0218(13) 0.0163(14) 0.0166(12) -0.0004(10) 0.0005(10) 0.0001(10)
C25 0.0213(13) 0.0142(13) 0.0166(12) -0.0019(10) 0.0050(10) 0.0001(10)
O1A 0.0175(9) 0.0371(11) 0.0158(9) -0.0020(8) 0.0020(7) -0.0004(8)
O2A 0.0210(9) 0.0313(18) 0.0143(8) -0.0012(9) 0.0032(7) 0.0000(9)
O3A 0.0171(10) 0.077(4) 0.0187(10) -0.0027(13) 0.0039(8) -0.0012(12)
O4A 0.0158(9) 0.0316(11) 0.0153(9) -0.0012(8) 0.0035(7) 0.0031(8)
N1A 0.0278(12) 0.0260(12) 0.0168(11) -0.0027(10) 0.0038(9) -0.0005(10)
N2A 0.0178(11) 0.0338(13) 0.0137(10) -0.0005(10) 0.0022(8) -0.0011(10)
C1A 0.0343(16) 0.0277(16) 0.0172(13) -0.0039(12) 0.0006(11) 0.0004(13)
C2A 0.0459(18) 0.0297(17) 0.0142(13) -0.0025(12) 0.0062(12) -0.0001(14)
C3A 0.0447(18) 0.0231(18) 0.0231(14) -0.0020(12) 0.0193(13) -0.0016(13)
C4A 0.0311(15) 0.0176(16) 0.0226(13) -0.0021(11) 0.0113(11) -0.0009(12)
C5A 0.0257(14) 0.029(2) 0.0292(15) -0.0003(13) 0.0159(12) -0.0012(12)
C6A 0.0196(13) 0.028(2) 0.0323(16) -0.0005(13) 0.0080(11) 0.0001(12)
C7A 0.0228(13) 0.0173(14) 0.0212(13) -0.0019(11) 0.0041(10) 0.0002(11)
C8A 0.0198(13) 0.0196(13) 0.0171(12) -0.0009(10) 0.0070(10) 0.0009(10)
C9A 0.0269(14) 0.0149(13) 0.0187(13) -0.0034(11) 0.0076(10) -0.0001(11)
C10A 0.0191(13) 0.0247(14) 0.0195(13) -0.0022(11) 0.0045(10) 0.0014(11)
C11A 0.0194(13) 0.0277(14) 0.0173(12) -0.0023(11) 0.0007(10) -0.0028(11)
C12A 0.0184(13) 0.0257(14) 0.0206(13) 0.0019(11) 0.0032(10) -0.0015(10)
C13A 0.0158(11) 0.0241(15) 0.0176(12) -0.0023(11) 0.0050(9) 0.0002(11)
C14A 0.0205(13) 0.0310(15) 0.0244(14) -0.0021(12) 0.0033(11) 0.0030(12)
C15A 0.0196(13) 0.0320(16) 0.0287(15) 0.0081(13) 0.0029(11) 0.0033(12)
C16A 0.0147(11) 0.0455(17) 0.0166(12) -0.0003(11) 0.0017(9) 0.0015(11)
C17A 0.0189(12) 0.0273(15) 0.0171(12) -0.0018(10) 0.0039(10) -0.0003(10)
C18A 0.0229(13) 0.0374(16) 0.0163(12) -0.0031(11) 0.0028(10) -0.0010(11)
C19A 0.0222(13) 0.0171(14) 0.0185(12) 0.0014(11) 0.0030(10) -0.0012(11)
C20A 0.0305(14) 0.0189(14) 0.0175(13) 0.0003(11) 0.0034(11) -0.0010(12)
C21A 0.0342(15) 0.0263(16) 0.0159(13) 0.0007(12) -0.0024(11) -0.0012(12)
C22A 0.0238(14) 0.0301(15) 0.0228(14) 0.0001(12) -0.0041(11) 0.0008(12)
C23A 0.0216(13) 0.0260(14) 0.0224(14) -0.0002(12) 0.0012(11) 0.0012(11)
C24A 0.0218(13) 0.0163(14) 0.0166(12) -0.0004(10) 0.0005(10) 0.0001(10)
C25A 0.0213(13) 0.0142(13) 0.0166(12) -0.0019(10) 0.0050(10) 0.0001(10)

loop_
_atom_type_symbol
_atom_type_description
_atom_type_scat_dispersion_real
_atom_type_scat_dispersion_imag
_atom_type_scat_source
C C 0.0181 0.0091 'International Tables Vol C Tables 4.2.6.8 and 6.1.1.4'
H H 0.0000 0.0000 'International Tables Vol C Tables 4.2.6.8 and 6.1.1.4'
N N 0.0311 0.0180 'International Tables Vol C Tables 4.2.6.8 and 6.1.1.4'
O O 0.0492 0.0322 'International Tables Vol C Tables 4.2.6.8 and 6.1.1.4'

loop_
_geom_angle_atom_site_label_1
_geom_angle_atom_site_label_2
_geom_angle_atom_site_label_3
_geom_angle
C19 O2 C18 122.1(2)
C25 O4 H4 109.5
C1 N1 C9 117.3(2)
C8 N2 H2 114.7
C10 N2 H2 114.7
C10 N2 C8 130.7(2)
N1 C1 H1 118.0
N1 C1 C2 123.9(3)
C2 C1 H1 118.0
C1 C2 H2A 120.2
C3 C2 C1 119.5(3)
C3 C2 H2A 120.2
C2 C3 H3 120.5
C2 C3 C4 119.0(3)
C4 C3 H3 120.5
C5 C4 C3 123.8(3)
C9 C4 C3 117.3(3)
C9 C4 C5 118.9(3)
C4 C5 H5 120.1
C6 C5 C4 119.9(2)
C6 C5 H5 120.1
C5 C6 H6 118.9
C5 C6 C7 122.1(3)
C7 C6 H6 118.9
C6 C7 H7 120.4
C8 C7 C6 119.2(3)
C8 C7 H7 120.4
N2 C8 C9 113.6(2)
C7 C8 N2 126.0(2)
C7 C8 C9 120.4(2)
N1 C9 C4 122.9(2)
N1 C9 C8 117.5(2)
C4 C9 C8 119.5(2)
O1 C10 N2 123.0(2)
O1 C10 C11 123.6(2)
N2 C10 C11 113.4(2)
C10 C11 H11 107.5
C10 C11 C16 114.3(2)
C12 C11 C10 110.2(2)
C12 C11 H11 107.5
C12 C11 C16 109.6(2)
C16 C11 H11 107.5
C11 C12 H12A 109.7
C11 C12 H12B 109.7
C11 C12 C13 109.8(2)
H12A C12 H12B 108.2
C13 C12 H12A 109.7
C13 C12 H12B 109.7
C12 C13 H13 105.7
C14 C13 C12 109.6(2)
C14 C13 H13 105.7
C17 C13 C12 110.2(3)
C17 C13 H13 105.7
C17 C13 C14 118.8(2)
C13 C14 H14A 110.1
C13 C14 H14B 110.1
C13 C14 C15 108.1(2)
H14A C14 H14B 108.4
C15 C14 H14A 110.1
C15 C14 H14B 110.1
C14 C15 H15A 109.1
C14 C15 H15B 109.1
H15A C15 H15B 107.9
C16 C15 C14 112.3(3)
C16 C15 H15A 109.1
C16 C15 H15B 109.1
C11 C16 H16A 108.9
C11 C16 H16B 108.9
C15 C16 C11 113.3(2)
C15 C16 H16A 108.9
C15 C16 H16B 108.9
H16A C16 H16B 107.7
C18 C17 C13 122.6(2)
C25 C17 C13 118.5(2)
C25 C17 C18 118.7(3)
O2 C18 C17 118.5(2)
O3 C18 O2 115.4(3)
O3 C18 C17 126.1(3)
O2 C19 C20 117.2(2)
O2 C19 C24 121.2(2)
C20 C19 C24 121.7(2)
C19 C20 H20 120.7
C21 C20 C19 118.7(3)
C21 C20 H20 120.7
C20 C21 H21 119.5
C20 C21 C22 121.0(3)
C22 C21 H21 119.5
C21 C22 H22 120.0
C23 C22 C21 120.1(3)
C23 C22 H22 120.0
C22 C23 H23 119.8
C22 C23 C24 120.3(3)
C24 C23 H23 119.8
C19 C24 C23 118.2(2)
C19 C24 C25 117.3(2)
C23 C24 C25 124.4(2)
O4 C25 C17 123.8(2)
O4 C25 C24 114.5(2)
C17 C25 C24 121.6(2)
C19A O2A C18A 121.4(12)
C25A O4A H4A 109.5
C1A N1A C9A 116.3(12)
C8A N2A H2AA 115.3
C10A N2A H2AA 115.3
C10A N2A C8A 129.5(12)
N1A C1A H1A 118.6
N1A C1A C2A 122.9(14)
C2A C1A H1A 118.6
C1A C2A H2AB 120.9
C3A C2A C1A 118.1(13)
C3A C2A H2AB 120.9
C2A C3A H3A 120.4
C2A C3A C4A 119.2(12)
C4A C3A H3A 120.4
C3A C4A C9A 117.0(10)
C5A C4A C3A 123.6(12)
C5A C4A C9A 119.4(10)
C4A C5A H5A 119.9
C6A C5A C4A 120.2(12)
C6A C5A H5A 119.9
C5A C6A H6A 119.6
C5A C6A C7A 120.9(13)
C7A C6A H6A 119.6
C6A C7A H7A 120.7
C8A C7A C6A 118.5(12)
C8A C7A H7A 120.7
N2A C8A C9A 112.0(11)
C7A C8A N2A 122.6(13)
C7A C8A C9A 118.5(12)
N1A C9A C4A 121.9(12)
N1A C9A C8A 115.9(12)
C4A C9A C8A 117.0(11)
O1A C10A N2A 122.1(13)
O1A C10A C11A 121.8(13)
N2A C10A C11A 111.7(11)
C10A C11A H11A 107.3
C10A C11A C16A 115.1(14)
C12A C11A C10A 109.1(11)
C12A C11A H11A 107.3
C12A C11A C16A 110.3(11)
C16A C11A H11A 107.3
C11A C12A H12C 109.8
C11A C12A H12D 109.8
C11A C12A C13A 109.6(11)
H12C C12A H12D 108.2
C13A C12A H12C 109.8
C13A C12A H12D 109.8
C12A C13A H13A 106.5
C14A C13A C12A 109.3(13)
C14A C13A H13A 106.5
C17A C13A C12A 108.8(14)
C17A C13A H13A 106.5
C17A C13A C14A 118.6(12)
C13A C14A H14C 110.1
C13A C14A H14D 110.1
C13A C14A C15A 108.1(12)
H14C C14A H14D 108.4
C15A C14A H14C 110.1
C15A C14A H14D 110.1
C14A C15A H15C 109.0
C14A C15A H15D 109.0
H15C C15A H15D 107.8
C16A C15A C14A 112.9(13)
C16A C15A H15C 109.0
C16A C15A H15D 109.0
C11A C16A H16C 108.6
C11A C16A H16D 108.6
C15A C16A C11A 114.6(12)
C15A C16A H16C 108.6
C15A C16A H16D 108.6
H16C C16A H16D 107.6
C18A C17A C13A 120.7(12)
C25A C17A C13A 118.6(11)
C25A C17A C18A 116.9(14)
O2A C18A C17A 117.5(11)
O3A C18A O2A 114.3(19)
O3A C18A C17A 125(2)
O2A C19A C20A 117.1(11)
O2A C19A C24A 120.4(12)
C20A C19A C24A 121.8(10)
C19A C20A H20A 120.8
C21A C20A C19A 118.3(12)
C21A C20A H20A 120.8
C20A C21A H21A 119.5
C20A C21A C22A 121.1(12)
C22A C21A H21A 119.5
C21A C22A H22A 119.8
C23A C22A C21A 120.3(12)
C23A C22A H22A 119.8
C22A C23A H23A 120.1
C22A C23A C24A 119.8(11)
C24A C23A H23A 120.1
C19A C24A C23A 118.4(10)
C19A C24A C25A 116.4(10)
C23A C24A C25A 124.8(11)
O4A C25A C17A 125.3(12)
O4A C25A C24A 113.5(11)
C17A C25A C24A 120.5(11)

loop_
_geom_bond_atom_site_label_1
_geom_bond_atom_site_label_2
_geom_bond_distance
O1 C10 1.235(3)
O2 C18 1.388(3)
O2 C19 1.368(3)
O3 C18 1.215(3)
O4 H4 0.8400
O4 C25 1.348(3)
N1 C1 1.323(4)
N1 C9 1.359(4)
N2 H2 0.8800
N2 C8 1.408(3)
N2 C10 1.350(3)
C1 H1 0.9500
C1 C2 1.400(4)
C2 H2A 0.9500
C2 C3 1.356(5)
C3 H3 0.9500
C3 C4 1.418(4)
C4 C5 1.416(4)
C4 C9 1.415(4)
C5 H5 0.9500
C5 C6 1.364(4)
C6 H6 0.9500
C6 C7 1.414(4)
C7 H7 0.9500
C7 C8 1.367(4)
C8 C9 1.432(4)
C10 C11 1.534(4)
C11 H11 1.0000
C11 C12 1.530(3)
C11 C16 1.543(5)
C12 H12A 0.9900
C12 H12B 0.9900
C12 C13 1.545(4)
C13 H13 1.0000
C13 C14 1.523(4)
C13 C17 1.512(3)
C14 H14A 0.9900
C14 H14B 0.9900
C14 C15 1.530(4)
C15 H15A 0.9900
C15 H15B 0.9900
C15 C16 1.514(5)
C16 H16A 0.9900
C16 H16B 0.9900
C17 C18 1.442(4)
C17 C25 1.373(4)
C19 C20 1.389(4)
C19 C24 1.395(4)
C20 H20 0.9500
C20 C21 1.378(4)
C21 H21 0.9500
C21 C22 1.387(4)
C22 H22 0.9500
C22 C23 1.379(4)
C23 H23 0.9500
C23 C24 1.402(4)
C24 C25 1.442(3)
O1A C10A 1.236(10)
O2A C18A 1.391(10)
O2A C19A 1.369(9)
O3A C18A 1.217(11)
O4A H4A 0.8400
O4A C25A 1.352(10)
N1A C1A 1.327(10)
N1A C9A 1.364(10)
N2A H2AA 0.8800
N2A C8A 1.416(10)
N2A C10A 1.353(10)
C1A H1A 0.9500
C1A C2A 1.405(11)
C2A H2AB 0.9500
C2A C3A 1.356(10)
C3A H3A 0.9500
C3A C4A 1.418(10)
C4A C5A 1.415(10)
C4A C9A 1.420(9)
C5A H5A 0.9500
C5A C6A 1.363(10)
C6A H6A 0.9500
C6A C7A 1.415(10)
C7A H7A 0.9500
C7A C8A 1.375(10)
C8A C9A 1.443(10)
C10A C11A 1.537(10)
C11A H11A 1.0000
C11A C12A 1.528(10)
C11A C16A 1.538(11)
C12A H12C 0.9900
C12A H12D 0.9900
C12A C13A 1.547(11)
C13A H13A 1.0000
C13A C14A 1.524(10)
C13A C17A 1.518(9)
C14A H14C 0.9900
C14A H14D 0.9900
C14A C15A 1.528(11)
C15A H15C 0.9900
C15A H15D 0.9900
C15A C16A 1.513(12)
C16A H16C 0.9900
C16A H16D 0.9900
C17A C18A 1.450(9)
C17A C25A 1.375(10)
C19A C20A 1.387(10)
C19A C24A 1.396(9)
C20A H20A 0.9500
C20A C21A 1.379(10)
C21A H21A 0.9500
C21A C22A 1.387(10)
C22A H22A 0.9500
C22A C23A 1.378(10)
C23A H23A 0.9500
C23A C24A 1.403(10)
C24A C25A 1.447(9)

loop_
_geom_hbond_atom_site_label_D
_geom_hbond_atom_site_label_H
_geom_hbond_atom_site_label_A
_geom_hbond_distance_DH
_geom_hbond_distance_HA
_geom_hbond_distance_DA
_geom_hbond_angle_DHA
O4 H4 O1 0.84 2.00 2.795(3) 158.0

loop_
_geom_torsion_atom_site_label_1
_geom_torsion_atom_site_label_2
_geom_torsion_atom_site_label_3
_geom_torsion_atom_site_label_4
_geom_torsion
O1 C10 C11 C12 2.5(4)
O1 C10 C11 C16 126.4(3)
O2 C19 C20 C21 -179.9(3)
O2 C19 C24 C23 -179.2(3)
O2 C19 C24 C25 1.8(4)
N1 C1 C2 C3 1.1(5)
N2 C8 C9 N1 2.4(4)
N2 C8 C9 C4 -177.5(3)
N2 C10 C11 C12 -179.8(2)
N2 C10 C11 C16 -55.9(3)
C1 N1 C9 C4 0.1(4)
C1 N1 C9 C8 -179.8(3)
C1 C2 C3 C4 -1.0(5)
C2 C3 C4 C5 179.9(3)
C2 C3 C4 C9 0.5(4)
C3 C4 C5 C6 179.8(3)
C3 C4 C9 N1 0.0(4)
C3 C4 C9 C8 179.9(3)
C4 C5 C6 C7 0.5(5)
C5 C4 C9 N1 -179.4(3)
C5 C4 C9 C8 0.5(4)
C5 C6 C7 C8 0.2(5)
C6 C7 C8 N2 176.9(3)
C6 C7 C8 C9 -0.5(4)
C7 C8 C9 N1 -179.9(3)
C7 C8 C9 C4 0.2(4)
C8 N2 C10 O1 6.9(5)
C8 N2 C10 C11 -170.9(3)
C9 N1 C1 C2 -0.6(5)
C9 C4 C5 C6 -0.8(4)
C10 N2 C8 C7 -3.6(5)
C10 N2 C8 C9 173.9(3)
C10 C11 C12 C13 70.3(3)
C10 C11 C16 C15 -72.5(3)
C11 C12 C13 C14 63.5(3)
C11 C12 C13 C17 -163.9(2)
C12 C11 C16 C15 51.8(3)
C12 C13 C14 C15 -62.0(3)
C12 C13 C17 C18 -96.3(4)
C12 C13 C17 C25 79.0(4)
C13 C14 C15 C16 56.9(3)
C13 C17 C18 O2 -176.9(5)
C13 C17 C18 O3 5.4(8)
C13 C17 C25 O4 -0.3(6)
C13 C17 C25 C24 175.4(3)
C14 C13 C17 C18 31.4(5)
C14 C13 C17 C25 -153.2(3)
C14 C15 C16 C11 -52.9(3)
C16 C11 C12 C13 -56.3(3)
C17 C13 C14 C15 170.0(3)
C18 O2 C19 C20 177.2(4)
C18 O2 C19 C24 -2.9(5)
C18 C17 C25 O4 175.2(4)
C18 C17 C25 C24 -9.0(6)
C19 O2 C18 O3 176.1(4)
C19 O2 C18 C17 -1.9(7)
C19 C20 C21 C22 -0.5(5)
C19 C24 C25 O4 -179.6(2)
C19 C24 C25 C17 4.3(5)
C20 C19 C24 C23 0.6(4)
C20 C19 C24 C25 -178.3(3)
C20 C21 C22 C23 -0.2(5)
C21 C22 C23 C24 1.2(4)
C22 C23 C24 C19 -1.4(4)
C22 C23 C24 C25 177.5(3)
C23 C24 C25 O4 1.5(4)
C23 C24 C25 C17 -174.6(3)
C24 C19 C20 C21 0.3(5)
C25 C17 C18 O2 7.8(7)
C25 C17 C18 O3 -170.0(5)
O1A C10A C11A C12A -11(3)
O1A C10A C11A C16A -136(3)
O2A C19A C20A C21A -172(4)
O2A C19A C24A C23A 175(4)
O2A C19A C24A C25A -12(5)
N1A C1A C2A C3A 21(6)
N2A C8A C9A N1A 27(4)
N2A C8A C9A C4A -178(3)
N2A C10A C11A C12A -168(2)
N2A C10A C11A C16A 67(3)
C1A N1A C9A C4A 18(5)
C1A N1A C9A C8A 172(3)
C1A C2A C3A C4A -15(6)
C2A C3A C4A C5A -167(5)
C2A C3A C4A C9A 11(6)
C3A C4A C5A C6A 180(5)
C3A C4A C9A N1A -13(5)
C3A C4A C9A C8A -166(3)
C4A C5A C6A C7A -2(8)
C5A C4A C9A N1A 165(4)
C5A C4A C9A C8A 12(5)
C5A C6A C7A C8A -13(7)
C6A C7A C8A N2A 175(4)
C6A C7A C8A C9A 27(5)
C7A C8A C9A N1A 179(3)
C7A C8A C9A C4A -26(4)
C8A N2A C10A O1A 8(5)
C8A N2A C10A C11A 165(3)
C9A N1A C1A C2A -22(5)
C9A C4A C5A C6A 2(8)
C10A N2A C8A C7A 11(5)
C10A N2A C8A C9A 162(3)
C10A C11A C12A C13A -72.2(19)
C10A C11A C16A C15A 75(3)
C11A C12A C13A C14A -64.5(18)
C11A C12A C13A C17A 164.6(14)
C12A C11A C16A C15A -49(3)
C12A C13A C14A C15A 63(2)
C12A C13A C17A C18A 88(4)
C12A C13A C17A C25A -69(4)
C13A C14A C15A C16A -55(2)
C13A C17A C18A O2A -177(4)
C13A C17A C18A O3A -19(7)
C13A C17A C25A O4A -5(5)
C13A C17A C25A C24A -174(3)
C14A C13A C17A C18A -38(4)
C14A C13A C17A C25A 165(3)
C14A C15A C16A C11A 49(3)
C16A C11A C12A C13A 55.2(19)
C17A C13A C14A C15A -172(2)
C18A O2A C19A C20A -170(5)
C18A O2A C19A C24A 20(7)
C18A C17A C25A O4A -163(4)
C18A C17A C25A C24A 28(5)
C19A O2A C18A O3A -164(6)
C19A O2A C18A C17A -4(7)
C19A C20A C21A C22A -4(6)
C19A C24A C25A O4A 177(3)
C19A C24A C25A C17A -12(5)
C20A C19A C24A C23A 5(6)
C20A C19A C24A C25A 178(4)
C20A C21A C22A C23A 5(6)
C21A C22A C23A C24A -1(5)
C22A C23A C24A C19A -4(5)
C22A C23A C24A C25A -176(3)
C23A C24A C25A O4A -11(5)
C23A C24A C25A C17A 160(4)
C24A C19A C20A C21A -2(6)
C25A C17A C18A O2A -20(6)
C25A C17A C18A O3A 139(6)
